data_2212178
loop_
_publ_author_name
'Cunha-Silva, Luis'
'Monteiro, Bernardo'
'Pillinger, Martyn'
'Gon\,calves, Isabel S.'
'Rocha, Jo\~ao'
'Almeida Paz, Filipe A.'

_publ_section_title
;
 Redetermination of dipotassium
 \m-oxo-bis[aqua(oxalato-\k^2^<i>O</i>,<i>O</i>')dioxomolybdate(VI)] at
 150 K
;
_journal_coeditor_code HB2238
_journal_issue 2
_journal_name_full 'Acta Crystallographica Section E'
_journal_page_first m376
_journal_page_last m378
_journal_paper_doi 10.1107/S1600536806055930
_journal_volume 63
_journal_year 2007
_chemical_formula_iupac 'K2 [Mo2 O5 (C2 O4)2 (H2 O1)2]'
_chemical_formula_moiety '2(K +), C4 H4 Mo2 O15 2-'
_chemical_formula_sum 'C4 H4 K2 Mo2 O15'
_chemical_formula_weight 562.15
_chemical_name_systematic
;
dipotassium \m-oxo-bis[aqua(oxalato-\k^2^O,O')dioxomolybdenum(VI)]
;
_space_group_IT_number 14
_symmetry_cell_setting monoclinic
_symmetry_space_group_name_Hall '-P 2ybc'
_symmetry_space_group_name_H-M 'P 1 21/c 1'
_atom_sites_solution_hydrogens geom
_atom_sites_solution_primary direct
_atom_sites_solution_secondary difmap
_cell_angle_alpha 90.00
_cell_angle_beta 94.2840(10)
_cell_angle_gamma 90.00
_cell_formula_units_Z 2
_cell_length_a 7.4774(2)
_cell_length_b 14.2242(3)
_cell_length_c 6.57260(10)
_cell_measurement_reflns_used 9952
_cell_measurement_temperature 150(2)
_cell_measurement_theta_max 32.80
_cell_measurement_theta_min 2.73
_cell_volume 697.11(3)
_computing_cell_refinement 'SAINT (Bruker 2001)'
_computing_data_collection 'SMART (Bruker 2001)'
_computing_data_reduction SAINT
_computing_molecular_graphics 'DIAMOND (Brandenburg, 2006)'
_computing_publication_material SHELXTL
_computing_structure_refinement 'SHELXTL (Bruker 2001)'
_computing_structure_solution 'SHELXTL (Bruker 2001)'
_diffrn_ambient_temperature 150(2)
_diffrn_measured_fraction_theta_full 0.986
_diffrn_measured_fraction_theta_max 0.986
_diffrn_measurement_device_type 'Bruker X8 KappaCCD APEX-II'
_diffrn_measurement_method 'Thin-slice \w and \f'
_diffrn_radiation_monochromator graphite
_diffrn_radiation_source 'fine-focus sealed tube'
_diffrn_radiation_type MoK\a
_diffrn_radiation_wavelength 0.71073
_diffrn_reflns_av_R_equivalents 0.0230
_diffrn_reflns_av_sigmaI/netI 0.0081
_diffrn_reflns_limit_h_max 9
_diffrn_reflns_limit_h_min -9
_diffrn_reflns_limit_k_max 18
_diffrn_reflns_limit_k_min -18
_diffrn_reflns_limit_l_max 8
_diffrn_reflns_limit_l_min -8
_diffrn_reflns_number 28523
_diffrn_reflns_theta_full 27.48
_diffrn_reflns_theta_max 27.48
_diffrn_reflns_theta_min 3.96
_diffrn_standards_number 0
_exptl_absorpt_coefficient_mu 2.478
_exptl_absorpt_correction_T_max 0.612
_exptl_absorpt_correction_T_min 0.420
_exptl_absorpt_correction_type multi-scan
_exptl_absorpt_process_details '(SADABS; Sheldrick, 1997)'
_exptl_crystal_colour Colourless
_exptl_crystal_density_diffrn 2.678
_exptl_crystal_density_method 'not measured'
_exptl_crystal_description Prism
_exptl_crystal_F_000 540
_exptl_crystal_size_max 0.40
_exptl_crystal_size_mid 0.27
_exptl_crystal_size_min 0.20
_refine_diff_density_max 0.491
_refine_diff_density_min -1.074
_refine_ls_extinction_method none
_refine_ls_goodness_of_fit_ref 1.232
_refine_ls_hydrogen_treatment refxyz
_refine_ls_matrix_type full
_refine_ls_number_parameters 112
_refine_ls_number_reflns 1582
_refine_ls_number_restraints 3
_refine_ls_restrained_S_all 1.231
_refine_ls_R_factor_all 0.0204
_refine_ls_R_factor_gt 0.0201
_refine_ls_shift/su_max 0.000
_refine_ls_shift/su_mean 0.000
_refine_ls_structure_factor_coef Fsqd
_refine_ls_weighting_details 'calc w=1/[\s^2^(Fo^2^)+(0.0258P)^2^+2.2974P] where P=(Fo^2^+2Fc^2^)/3'
_refine_ls_weighting_scheme calc
_refine_ls_wR_factor_gt 0.0635
_refine_ls_wR_factor_ref 0.0637
_reflns_number_gt 1566
_reflns_number_total 1582
_reflns_threshold_expression I>2\s(I)
_cod_data_source_file hb2238.cif
_cod_data_source_block I
_cod_original_sg_symbol_H-M 'P 21/c'
_cod_database_code 2212178
_cod_database_fobs_code 2212178

loop_
_symmetry_equiv_pos_as_xyz
'x, y, z'
'-x, y+1/2, -z+1/2'
'-x, -y, -z'
'x, -y-1/2, z-1/2'

loop_
_atom_site_type_symbol
_atom_site_label
_atom_site_fract_x
_atom_site_fract_y
_atom_site_fract_z
_atom_site_U_iso_or_equiv
_atom_site_adp_type
_atom_site_calc_flag
_atom_site_refinement_flags
_atom_site_occupancy
Mo Mo1 0.39809(3) 0.107909(16) 0.87442(4) 0.00856(10) Uani d . 1
K K1 0.69345(10) 0.13694(5) 1.35797(11) 0.01885(16) Uani d . 1
O O4 0.1520(3) 0.02571(14) 0.8247(3) 0.0121(4) Uani d . 1
O O5 0.1949(3) 0.20542(14) 0.8051(3) 0.0128(4) Uani d . 1
O O2 0.5000 0.0000 1.0000 0.0154(6) Uani d S 1
O O1 0.5394(3) 0.19638(16) 0.9554(4) 0.0177(5) Uani d . 1
O O3 0.4445(3) 0.08921(18) 0.6296(4) 0.0204(5) Uani d . 1
O O6 -0.1289(3) 0.03392(16) 0.6788(4) 0.0180(5) Uani d . 1
O O7 -0.0855(3) 0.22833(16) 0.6731(4) 0.0186(5) Uani d . 1
C C3 0.0121(4) 0.0689(2) 0.7472(4) 0.0127(5) Uani d . 1
C C4 0.0355(4) 0.1775(2) 0.7379(4) 0.0125(6) Uani d . 1
O O1W 0.2887(3) 0.11958(15) 1.1849(3) 0.0151(4) Uani d D 1
H H1W 0.243(5) 0.1777(12) 1.228(6) 0.023 Uiso d D 1
H H2W 0.224(5) 0.0696(15) 1.240(6) 0.023 Uiso d D 1

loop_
_atom_site_aniso_label
_atom_site_aniso_U_11
_atom_site_aniso_U_22
_atom_site_aniso_U_33
_atom_site_aniso_U_12
_atom_site_aniso_U_13
_atom_site_aniso_U_23
Mo1 0.00753(14) 0.00776(14) 0.01019(14) 0.00028(8) -0.00069(9) 0.00121(8)
K1 0.0194(3) 0.0179(3) 0.0190(3) 0.0016(3) -0.0002(3) -0.0001(3)
O4 0.0115(10) 0.0093(9) 0.0152(10) -0.0002(8) -0.0004(8) 0.0010(8)
O5 0.0116(10) 0.0081(9) 0.0183(10) 0.0005(8) -0.0013(8) 0.0026(8)
O2 0.0114(14) 0.0122(14) 0.0222(16) 0.0028(11) -0.0011(12) 0.0042(12)
O1 0.0149(11) 0.0144(10) 0.0231(11) -0.0041(8) -0.0045(9) 0.0028(9)
O3 0.0186(11) 0.0282(12) 0.0149(11) -0.0001(10) 0.0043(9) 0.0032(10)
O6 0.0134(10) 0.0171(11) 0.0225(11) -0.0048(9) -0.0048(9) 0.0063(9)
O7 0.0158(11) 0.0160(11) 0.0232(11) 0.0042(9) -0.0040(9) 0.0033(9)
C3 0.0123(13) 0.0131(13) 0.0124(13) -0.0003(11) 0.0002(10) 0.0016(11)
C4 0.0119(13) 0.0124(13) 0.0129(13) 0.0016(11) -0.0002(10) -0.0003(10)
O1W 0.0232(12) 0.0087(9) 0.0140(10) 0.0008(8) 0.0051(9) -0.0008(8)

loop_
_atom_type_symbol
_atom_type_description
_atom_type_scat_dispersion_real
_atom_type_scat_dispersion_imag
_atom_type_scat_source
C C 0.0033 0.0016 'International Tables Vol C Tables 4.2.6.8 and 6.1.1.4'
H H 0.0000 0.0000 'International Tables Vol C Tables 4.2.6.8 and 6.1.1.4'
O O 0.0106 0.0060 'International Tables Vol C Tables 4.2.6.8 and 6.1.1.4'
K K 0.2009 0.2494 'International Tables Vol C Tables 4.2.6.8 and 6.1.1.4'
Mo Mo -1.6832 0.6857 'International Tables Vol C Tables 4.2.6.8 and 6.1.1.4'

loop_
_geom_angle_atom_site_label_1
_geom_angle_atom_site_label_2
_geom_angle_atom_site_label_3
_geom_angle_site_symmetry_1
_geom_angle_site_symmetry_3
_geom_angle
_geom_angle_publ_flag
O1 Mo1 O2 . . 104.18(8) n
O1 Mo1 O4 . . 159.81(10) n
O1 Mo1 O5 . . 90.09(10) n
O1 Mo1 O1W . . 85.48(10) n
O2 Mo1 O4 . . 86.44(5) n
O2 Mo1 O5 . . 155.00(6) n
O2 Mo1 O1W . . 79.95(6) n
O3 Mo1 O1 . . 104.30(12) n
O3 Mo1 O2 . . 100.62(9) n
O3 Mo1 O4 . . 90.22(10) n
O3 Mo1 O5 . . 95.45(10) n
O3 Mo1 O1W . . 169.61(10) n
O4 Mo1 O1W . . 79.45(8) n
O5 Mo1 O4 . . 74.39(8) n
O5 Mo1 O1W . . 80.86(8) n
O1 K1 O3 4_566 1_556 75.24(8) no
O1 K1 O6 4_566 1_656 117.34(7) no
O3 K1 O6 1_556 1_656 71.99(7) no
O1 K1 O7 4_566 4_666 77.61(7) no
O3 K1 O7 1_556 4_666 151.54(8) no
O6 K1 O7 1_656 4_666 114.29(7) no
O1 K1 O7 4_566 1_656 70.57(7) no
O3 K1 O7 1_556 1_656 91.41(7) no
O6 K1 O7 1_656 1_656 58.70(7) no
O7 K1 O7 4_666 1_656 71.49(4) no
O1 K1 O4 4_566 3_657 168.94(7) no
O3 K1 O4 1_556 3_657 112.47(7) no
O6 K1 O4 1_656 3_657 73.35(7) no
O7 K1 O4 4_666 3_657 95.64(7) no
O7 K1 O4 1_656 3_657 115.92(6) no
O1 K1 O1 4_566 . 79.46(5) no
O3 K1 O1 1_556 . 114.61(7) no
O6 K1 O1 1_656 . 163.20(7) no
O7 K1 O1 4_666 . 67.90(6) no
O7 K1 O1 1_656 . 133.54(7) no
O4 K1 O1 3_657 . 89.91(6) no
O1 K1 O1W 4_566 . 75.12(6) no
O3 K1 O1W 1_556 . 62.59(7) no
O6 K1 O1W 1_656 . 127.85(6) no
O7 K1 O1W 4_666 . 117.86(6) no
O7 K1 O1W 1_656 . 141.34(7) no
O4 K1 O1W 3_657 . 100.94(6) no
O1 K1 O1W . . 52.88(6) no
O1 K1 O2 4_566 . 120.57(5) no
O3 K1 O2 1_556 . 92.01(6) no
O6 K1 O2 1_656 . 112.53(5) no
O7 K1 O2 4_666 . 109.19(5) no
O7 K1 O2 1_656 . 168.85(5) no
O4 K1 O2 3_657 . 53.06(4) no
O1 K1 O2 . . 53.52(5) no
O1W K1 O2 . . 48.80(4) no
O1 K1 O3 4_566 3_657 133.23(7) no
O3 K1 O3 1_556 3_657 61.85(8) no
O6 K1 O3 1_656 3_657 67.34(6) no
O7 K1 O3 4_666 3_657 146.59(7) no
O7 K1 O3 1_656 3_657 125.10(6) no
O4 K1 O3 3_657 3_657 51.68(6) no
O1 K1 O3 . 3_657 101.32(6) no
O1W K1 O3 . 3_657 69.45(6) no
O2 K1 O3 . 3_657 48.56(4) no
C3 O4 Mo1 . . 117.08(18) no
C3 O4 K1 . 3_657 123.87(18) no
Mo1 O4 K1 . 3_657 97.60(7) no
C4 O5 Mo1 . . 120.38(18) no
Mo1 O2 Mo1 3_657 . 180.0 no
Mo1 O2 K1 3_657 . 91.559(14) no
Mo1 O2 K1 . . 88.441(14) no
Mo1 O2 K1 3_657 3_657 88.441(14) no
Mo1 O2 K1 . 3_657 91.559(14) no
K1 O2 K1 . 3_657 180.0 no
Mo1 O1 K1 . 4_565 146.15(12) no
Mo1 O1 K1 . . 105.19(10) no
K1 O1 K1 4_565 . 108.52(8) no
Mo1 O3 K1 . 1_554 140.61(13) no
Mo1 O3 K1 . 3_657 92.40(9) no
K1 O3 K1 1_554 3_657 118.15(8) no
C3 O6 K1 . 1_454 114.18(19) no
C4 O7 K1 . 4_465 133.7(2) no
C4 O7 K1 . 1_454 111.1(2) no
K1 O7 K1 4_465 1_454 106.90(8) no
O6 C3 O4 . . 127.3(3) no
O6 C3 C4 . . 119.1(3) no
O4 C3 C4 . . 113.5(2) no
O6 C3 K1 . 1_454 47.26(15) no
O4 C3 K1 . 1_454 155.7(2) no
C4 C3 K1 . 1_454 76.65(15) no
O7 C4 O5 . . 125.4(3) no
O7 C4 C3 . . 121.6(3) no
O5 C4 C3 . . 113.1(2) no
O7 C4 K1 . 1_454 50.04(16) no
O5 C4 K1 . 1_454 153.9(2) no
C3 C4 K1 . 1_454 77.60(15) no
Mo1 O1W K1 . . 85.96(7) no
Mo1 O1W H1W . . 120(2) no
K1 O1W H1W . . 101(2) no
Mo1 O1W H2W . . 121(2) no
K1 O1W H2W . . 115(2) no
H1W O1W H2W . . 109.4(15) no

loop_
_geom_bond_atom_site_label_1
_geom_bond_atom_site_label_2
_geom_bond_site_symmetry_2
_geom_bond_distance
_geom_bond_publ_flag
Mo1 O1 . 1.703(2) yes
Mo1 O2 . 1.8772(2) yes
Mo1 O3 . 1.692(2) yes
Mo1 O4 . 2.184(2) yes
Mo1 O5 . 2.083(2) yes
Mo1 O1W . 2.260(2) yes
K1 O1 4_566 2.733(2) y
K1 O3 1_556 2.758(2) y
K1 O6 1_656 2.818(2) y
K1 O7 4_666 2.860(2) y
K1 O7 1_656 2.864(2) y
K1 O4 3_657 2.887(2) y
K1 O1 . 2.930(2) y
K1 O1W . 3.162(3) y
K1 O2 . 3.3036(7) y
K1 O3 3_657 3.381(3) y
O4 C3 . 1.285(4) no
O4 K1 3_657 2.887(2) no
O5 C4 . 1.302(4) no
O2 Mo1 3_657 1.8772(2) no
O2 K1 3_657 3.3036(7) no
O1 K1 4_565 2.733(2) no
O3 K1 1_554 2.758(2) no
O3 K1 3_657 3.381(3) no
O6 C3 . 1.221(4) no
O6 K1 1_454 2.818(2) no
O7 C4 . 1.210(4) no
O7 K1 4_465 2.860(2) no
O7 K1 1_454 2.864(2) no
C3 C4 . 1.557(4) no
C3 K1 1_454 3.500(3) no
C4 K1 1_454 3.487(3) no
O1W H1W . 0.95(3) no
O1W H2W . 0.95(3) no

loop_
_geom_hbond_atom_site_label_D
_geom_hbond_atom_site_label_H
_geom_hbond_atom_site_label_A
_geom_hbond_site_symmetry_A
_geom_hbond_distance_DH
_geom_hbond_distance_HA
_geom_hbond_distance_DA
_geom_hbond_angle_DHA
O1W H1W O5 4_566 0.95(3) 1.784(11) 2.720(3) 170(3)
O1W H2W O6 3_557 0.95(3) 1.73(3) 2.676(3) 170(3)

loop_
_geom_torsion_atom_site_label_1
_geom_torsion_atom_site_label_2
_geom_torsion_atom_site_label_3
_geom_torsion_atom_site_label_4
_geom_torsion_site_symmetry_1
_geom_torsion_site_symmetry_4
_geom_torsion
_geom_torsion_publ_flag
O3 Mo1 O4 C3 . . -84.5(2) no
O1 Mo1 O4 C3 . . 52.0(4) no
O2 Mo1 O4 C3 . . 174.9(2) no
O5 Mo1 O4 C3 . . 11.1(2) no
O1W Mo1 O4 C3 . . 94.4(2) no
K1 Mo1 O4 C3 . . 126.00(19) no
K1 Mo1 O4 C3 3_657 . -134.4(2) no
O3 Mo1 O4 K1 . 3_657 49.89(10) no
O1 Mo1 O4 K1 . 3_657 -173.6(2) no
O2 Mo1 O4 K1 . 3_657 -50.74(5) no
O5 Mo1 O4 K1 . 3_657 145.48(9) no
O1W Mo1 O4 K1 . 3_657 -131.16(8) no
K1 Mo1 O4 K1 . 3_657 -99.59(6) no
O3 Mo1 O5 C4 . . 78.5(2) no
O1 Mo1 O5 C4 . . -177.1(2) no
O2 Mo1 O5 C4 . . -51.5(3) no
O4 Mo1 O5 C4 . . -10.2(2) no
O1W Mo1 O5 C4 . . -91.7(2) no
K1 Mo1 O5 C4 . . -135.9(2) no
K1 Mo1 O5 C4 3_657 . 17.4(2) no
O3 Mo1 O2 K1 . . 132.59(9) no
O1 Mo1 O2 K1 . . 24.74(9) no
O5 Mo1 O2 K1 . . -98.33(14) no
O4 Mo1 O2 K1 . . -137.86(6) no
O1W Mo1 O2 K1 . . -57.95(6) no
O3 Mo1 O2 K1 . 3_657 -47.41(9) no
O1 Mo1 O2 K1 . 3_657 -155.26(9) no
O5 Mo1 O2 K1 . 3_657 81.67(14) no
O4 Mo1 O2 K1 . 3_657 42.14(6) no
O1W Mo1 O2 K1 . 3_657 122.05(6) no
O6 K1 O2 Mo1 1_656 3_657 -6.24(6) no
O7 K1 O2 Mo1 4_666 3_657 121.78(5) no
O7 K1 O2 Mo1 1_656 3_657 30.2(3) no
O4 K1 O2 Mo1 3_657 3_657 39.33(5) no
O1W K1 O2 Mo1 . 3_657 -127.55(5) no
O3 K1 O2 Mo1 3_657 3_657 -28.90(6) no
C4 K1 O2 Mo1 1_656 3_657 24.25(11) no
C3 K1 O2 Mo1 1_656 3_657 7.83(7) no
O1 K1 O2 Mo1 4_566 . 28.44(6) no
O3 K1 O2 Mo1 1_556 . 102.45(5) no
O6 K1 O2 Mo1 1_656 . 173.76(6) no
O7 K1 O2 Mo1 4_666 . -58.22(5) no
O7 K1 O2 Mo1 1_656 . -149.8(3) no
O4 K1 O2 Mo1 3_657 . -140.67(5) no
O1 K1 O2 Mo1 . . -17.05(6) no
O1W K1 O2 Mo1 . . 52.45(5) no
C4 K1 O2 Mo1 1_656 . -155.75(11) no
C3 K1 O2 Mo1 1_656 . -172.17(7) no
O3 Mo1 O1 K1 . 4_565 40.3(2) no
O2 Mo1 O1 K1 . 4_565 145.41(19) no
O5 Mo1 O1 K1 . 4_565 -55.3(2) no
O4 Mo1 O1 K1 . 4_565 -94.5(3) no
O1W Mo1 O1 K1 . 4_565 -136.2(2) no
K1 Mo1 O1 K1 . 4_565 174.7(3) no
K1 Mo1 O1 K1 3_657 4_565 95.7(2) no
O3 Mo1 O1 K1 . . -134.35(11) no
O2 Mo1 O1 K1 . . -29.25(9) no
O5 Mo1 O1 K1 . . 130.01(9) no
O4 Mo1 O1 K1 . . 90.8(3) no
O1W Mo1 O1 K1 . . 49.18(9) no
K1 Mo1 O1 K1 3_657 . -78.94(18) no
O1 K1 O1 Mo1 4_566 . -121.79(6) no
O3 K1 O1 Mo1 1_556 . -53.53(13) no
O6 K1 O1 Mo1 1_656 . 56.4(3) no
O7 K1 O1 Mo1 4_666 . 157.42(13) no
O7 K1 O1 Mo1 1_656 . -171.74(9) no
O4 K1 O1 Mo1 3_657 . 61.29(11) no
O1W K1 O1 Mo1 . . -42.56(9) no
O2 K1 O1 Mo1 . . 19.56(7) no
O3 K1 O1 Mo1 3_657 . 10.53(12) no
C4 K1 O1 Mo1 1_656 . 164.73(10) no
C3 K1 O1 Mo1 1_656 . 117.2(2) no
O1 K1 O1 K1 4_566 4_565 61.34(12) no
O3 K1 O1 K1 1_556 4_565 129.61(9) no
O6 K1 O1 K1 1_656 4_565 -120.5(2) no
O7 K1 O1 K1 4_666 4_565 -19.45(8) no
O7 K1 O1 K1 1_656 4_565 11.40(14) no
O4 K1 O1 K1 3_657 4_565 -115.58(8) no
O1W K1 O1 K1 . 4_565 140.58(11) no
O2 K1 O1 K1 . 4_565 -157.30(10) no
O3 K1 O1 K1 3_657 4_565 -166.33(7) no
C4 K1 O1 K1 1_656 4_565 -12.13(17) no
C3 K1 O1 K1 1_656 4_565 -59.7(2) no
O1 Mo1 O3 K1 . 1_554 11.1(2) no
O2 Mo1 O3 K1 . 1_554 -96.63(19) no
O5 Mo1 O3 K1 . 1_554 102.61(19) no
O4 Mo1 O3 K1 . 1_554 176.95(19) no
O1W Mo1 O3 K1 . 1_554 171.2(4) no
K1 Mo1 O3 K1 . 1_554 -35.6(3) no
K1 Mo1 O3 K1 3_657 1_554 -142.7(2) no
O1 Mo1 O3 K1 . 3_657 153.79(8) no
O2 Mo1 O3 K1 . 3_657 46.03(6) no
O5 Mo1 O3 K1 . 3_657 -114.73(7) no
O4 Mo1 O3 K1 . 3_657 -40.39(7) no
O1W Mo1 O3 K1 . 3_657 -46.1(6) no
K1 Mo1 O3 K1 . 3_657 107.08(8) no
K1 O6 C3 O4 1_454 . -148.9(3) no
K1 O6 C3 C4 1_454 . 29.1(3) no
Mo1 O4 C3 O6 . . 167.8(3) no
K1 O4 C3 O6 3_657 . 46.3(4) no
Mo1 O4 C3 C4 . . -10.3(3) no
K1 O4 C3 C4 3_657 . -131.8(2) no
Mo1 O4 C3 K1 . 1_454 100.4(5) no
K1 O4 C3 K1 3_657 1_454 -21.0(6) no
K1 O7 C4 O5 4_465 . -69.6(4) no
K1 O7 C4 O5 1_454 . 147.3(3) no
K1 O7 C4 C3 4_465 . 110.6(3) no
K1 O7 C4 C3 1_454 . -32.5(3) no
K1 O7 C4 K1 4_465 1_454 143.1(3) no
Mo1 O5 C4 O7 . . -171.7(2) no
Mo1 O5 C4 C3 . . 8.2(3) no
Mo1 O5 C4 K1 . 1_454 -101.6(4) no
O6 C3 C4 O7 . . 3.4(4) no
O4 C3 C4 O7 . . -178.3(3) no
K1 C3 C4 O7 1_454 . 24.9(3) no
O6 C3 C4 O5 . . -176.4(3) no
O4 C3 C4 O5 . . 1.8(4) no
K1 C3 C4 O5 1_454 . -154.9(2) no
O6 C3 C4 K1 . 1_454 -21.5(3) no
O4 C3 C4 K1 . 1_454 156.7(2) no
O3 Mo1 O1W K1 . . 156.6(5) no
O1 Mo1 O1W K1 . . -42.73(8) no
O2 Mo1 O1W K1 . . 62.55(3) no
O5 Mo1 O1W K1 . . -133.55(7) no
O4 Mo1 O1W K1 . . 150.77(7) no
K1 Mo1 O1W K1 3_657 . 113.85(4) no
O1 K1 O1W Mo1 4_566 . 117.46(8) no
O3 K1 O1W Mo1 1_556 . -161.71(9) no
O6 K1 O1W Mo1 1_656 . -129.27(8) no
O7 K1 O1W Mo1 4_666 . 50.51(9) no
O7 K1 O1W Mo1 1_656 . 145.43(9) no
O4 K1 O1W Mo1 3_657 . -51.94(7) no
O1 K1 O1W Mo1 . . 29.53(7) no
O2 K1 O1W Mo1 . . -41.29(4) no
O3 K1 O1W Mo1 3_657 . -93.61(7) no
C4 K1 O1W Mo1 1_656 . 171.80(13) no
C3 K1 O1W Mo1 1_656 . -138.50(11) no
